data_4310958
loop_
_publ_author_name
'Evgeny V. Dikarev'
'Kristian W. Andreini'
'Marina A. Petrukhina'

_publ_section_title
;
 On the Road to a Termolecular Complex with Acetone: A Heterometallic
 Supramolecular Network {[Rh2(O2CCF3)4].\m2-OCMe2.[Cu4(O2CCF3)4]}
;
_journal_name_full 'Inorganic Chemistry'
_journal_page_first 3219
_journal_page_last 3224
_journal_paper_doi 10.1021/ic030340w
_journal_volume 43
_journal_year 2004
_chemical_compound_source synthesized
_chemical_formula_analytical 'not measured'
_chemical_formula_moiety
;
  Rh2 (O2 C C F3)4 (O C (C H3)2)2
;
_chemical_formula_sum 'C14 H12 F12 O10 Rh2'
_chemical_formula_weight 774.06
_chemical_melting_point ?
_chemical_name_systematic
;
  Tetrakis(mu2-trifluoroacetato-O,O')-dirhodium(II,II)-
  bis(acetone-O)
;
_space_group_IT_number 14
_symmetry_cell_setting monoclinic
_symmetry_space_group_name_Hall '-P 2yn'
_symmetry_space_group_name_H-M 'P 1 21/n 1'
_atom_sites_solution_hydrogens geom
_atom_sites_solution_primary direct
_atom_sites_solution_secondary difmap
_audit_creation_method SHELXL
_cell_angle_alpha 90.00
_cell_angle_beta 96.820(9)
_cell_angle_gamma 90.00
_cell_formula_units_Z 2
_cell_length_a 8.7596(5)
_cell_length_b 8.988(3)
_cell_length_c 15.1591(9)
_cell_measurement_reflns_used 249
_cell_measurement_temperature 213(2)
_cell_measurement_theta_max 20.8
_cell_measurement_theta_min 8.0
_cell_volume 1185.1(4)
_computing_cell_refinement 'MADNES (Enraf-Nonius, 1989)'
_computing_data_collection 'MADNES (Enraf-Nonius, 1989)'
_computing_data_reduction 'PROCOR (Kabsch, 1988)'
_computing_molecular_graphics 'SHELXTL V.5 (Siemens, 1994)'
_computing_publication_material CIFTAB
_computing_structure_refinement 'SHELXL-93 (Sheldrick, 1993)'
_computing_structure_solution 'SHELXTL V.5 (Siemens, 1994)'
_diffrn_ambient_temperature 213(2)
_diffrn_measurement_device 'Nonius FAST area detector'
_diffrn_measurement_method 'Ellipsoid-mask fitting'
_diffrn_radiation_monochromator graphite
_diffrn_radiation_source 'fine-focus sealed tube'
_diffrn_radiation_type MoK\a
_diffrn_radiation_wavelength 0.71073
_diffrn_reflns_av_R_equivalents 0.0504
_diffrn_reflns_av_sigmaI/netI 0.0344
_diffrn_reflns_limit_h_max 8
_diffrn_reflns_limit_h_min -9
_diffrn_reflns_limit_k_max 7
_diffrn_reflns_limit_k_min -9
_diffrn_reflns_limit_l_max 16
_diffrn_reflns_limit_l_min -16
_diffrn_reflns_number 4993
_diffrn_reflns_theta_max 22.49
_diffrn_reflns_theta_min 2.64
_diffrn_standards_decay_% 0
_diffrn_standards_interval_count na
_diffrn_standards_interval_time na
_diffrn_standards_number 'none (area detector data)'
_exptl_absorpt_coefficient_mu 1.534
_exptl_absorpt_correction_type none
_exptl_crystal_colour blue
_exptl_crystal_density_diffrn 2.169
_exptl_crystal_density_meas ?
_exptl_crystal_density_method .
_exptl_crystal_description plate
_exptl_crystal_F_000 748
_exptl_crystal_size_max 0.25
_exptl_crystal_size_mid 0.18
_exptl_crystal_size_min 0.05
_refine_diff_density_max 1.284
_refine_diff_density_min -0.410
_refine_diff_density_rms 0.125
_refine_ls_extinction_coef noref
_refine_ls_extinction_method none
_refine_ls_goodness_of_fit_all 1.074
_refine_ls_goodness_of_fit_obs 1.072
_refine_ls_hydrogen_treatment noref
_refine_ls_matrix_type full
_refine_ls_number_parameters 192
_refine_ls_number_reflns 1547
_refine_ls_number_restraints 36
_refine_ls_restrained_S_all 1.090
_refine_ls_restrained_S_obs 1.089
_refine_ls_R_factor_all 0.0410
_refine_ls_R_factor_obs 0.0380
_refine_ls_shift/esd_max -0.001
_refine_ls_shift/esd_mean 0.000
_refine_ls_structure_factor_coef Fsqd
_refine_ls_weighting_details 'w=1/[\s^2^(Fo^2^)+(0.0473P)^2^+4.8370P] where P=(Fo^2^+2Fc^2^)/3'
_refine_ls_weighting_scheme calc
_refine_ls_wR_factor_all 0.0971
_refine_ls_wR_factor_obs 0.0931
_reflns_number_observed 1441
_reflns_number_total 1547
_reflns_observed_criterion >2sigma(I)
_cod_data_source_file ic030340w_2.cif
_cod_data_source_block '_Rh2(O2CCF3)4(Me2CO)2]_2b'
_cod_depositor_comments
;
The following automatic conversions were performed:

'_chemical_melting_point' value 'not measured' was changed to '?' -
the value is undefined or not given.

Automatic conversion script
Id: cif_fix_values 1569 2011-02-09 13:29:24Z adriana 

The following automatic conversions were performed:

'_refine_ls_weighting_scheme' value 'calc
w=1/[\s^2^(Fo^2^)+(0.0473P)^2^+4.8370P] where P=(Fo^2^+2Fc^2^)/3' was
changed to 'calc'. New tag '_refine_ls_weighting_details' was
created. The value of the new tag was set to
'w=1/[\s^2^(Fo^2^)+(0.0473P)^2^+4.8370P] where P=(Fo^2^+2Fc^2^)/3'.

Automatic conversion script
Id: cif_fix_values 3143 2015-03-26 13:38:13Z robertas 
;
_cod_database_code 4310958

loop_
_symmetry_equiv_pos_as_xyz
'x, y, z'
'-x+1/2, y+1/2, -z+1/2'
'-x, -y, -z'
'x-1/2, -y-1/2, z-1/2'

loop_
_atom_site_aniso_label
_atom_site_aniso_U_11
_atom_site_aniso_U_22
_atom_site_aniso_U_33
_atom_site_aniso_U_23
_atom_site_aniso_U_13
_atom_site_aniso_U_12
Rh1 0.0302(3) 0.0232(3) 0.0243(3) 0.0012(2) 0.0117(2) 0.0003(2)
O1 0.039(2) 0.030(2) 0.033(2) 0.003(2) 0.016(2) 0.005(2)
O2 0.036(2) 0.034(2) 0.034(2) 0.000(2) 0.008(2) -0.001(2)
O3 0.041(2) 0.026(2) 0.034(2) 0.004(2) 0.013(2) 0.001(2)
O4 0.030(2) 0.033(2) 0.039(2) 0.001(2) 0.013(2) -0.003(2)
C1 0.029(3) 0.021(3) 0.034(3) 0.001(2) 0.006(2) -0.001(2)
C2 0.032(3) 0.021(3) 0.040(4) 0.007(3) 0.006(3) 0.001(2)
C3 0.046(4) 0.030(3) 0.037(3) 0.003(3) 0.008(3) -0.001(3)
C4 0.038(3) 0.034(4) 0.051(4) 0.019(3) 0.001(3) 0.005(3)
O5 0.039(2) 0.038(2) 0.025(2) -0.011(2) 0.015(2) -0.001(2)
C5 0.033(3) 0.051(4) 0.036(3) 0.002(3) 0.004(3) 0.014(3)
C6 0.062(5) 0.113(8) 0.053(5) -0.034(5) 0.026(4) -0.027(5)
C7 0.128(8) 0.037(4) 0.065(5) -0.007(4) 0.016(5) 0.011(5)

loop_
_atom_site_label
_atom_site_type_symbol
_atom_site_fract_x
_atom_site_fract_y
_atom_site_fract_z
_atom_site_U_iso_or_equiv
_atom_site_thermal_displace_type
_atom_site_occupancy
_atom_site_calc_flag
_atom_site_refinement_flags
_atom_site_disorder_group
Rh1 Rh 0.04794(5) 0.48461(5) 0.92940(3) 0.0252(2) Uani 1 d . .
O1 O 0.1325(4) 0.2826(4) 0.9744(2) 0.0330(9) Uani 1 d . .
O2 O -0.1577(4) 0.3907(4) 0.8839(2) 0.0343(9) Uani 1 d . .
O3 O -0.0409(4) 0.6872(4) 0.8935(2) 0.0329(9) Uani 1 d . .
O4 O 0.2475(4) 0.5816(4) 0.9831(2) 0.0334(9) Uani 1 d . .
C1 C 0.1101(6) 0.2446(6) 1.0513(4) 0.0277(12) Uani 1 d . .
C2 C -0.2572(6) 0.3806(6) 0.9366(4) 0.0311(13) Uani 1 d . .
C3 C 0.1846(7) 0.0974(6) 1.0836(4) 0.0373(14) Uani 1 d D 1
F1 F 0.1680(13) -0.0085(8) 1.0176(5) 0.034(2) Uiso 0.50 d PD 1
F2 F 0.1234(12) 0.0403(9) 1.1520(6) 0.034(2) Uiso 0.50 d PD 1
F3 F 0.3328(8) 0.1170(9) 1.1064(8) 0.048(2) Uiso 0.50 d PD 1
F1X F 0.2451(21) 0.0253(17) 1.0251(9) 0.043(4) Uiso 0.250(3) d PD 2
F2X F 0.0763(17) 0.0153(16) 1.1192(12) 0.042(4) Uiso 0.25 d PD 2
F3X F 0.2934(19) 0.1268(17) 1.1521(11) 0.053(4) Uiso 0.25 d PD 2
F1Y F 0.1148(23) -0.0190(19) 1.0416(14) 0.072(7) Uiso 0.250(3) d PD 3
F2Y F 0.1968(21) 0.0728(17) 1.1700(7) 0.037(3) Uiso 0.25 d PD 3
F3Y F 0.3337(13) 0.0900(16) 1.0629(11) 0.036(3) Uiso 0.25 d PD 3
C4 C -0.4112(7) 0.3161(7) 0.8977(4) 0.041(2) Uani 1 d D 4
F4 F -0.4830(12) 0.2456(15) 0.9575(6) 0.046(2) Uiso 0.50 d PD 4
F5 F -0.3899(9) 0.2127(11) 0.8323(6) 0.039(2) Uiso 0.50 d PD 4
F6 F -0.4995(10) 0.4230(9) 0.8617(9) 0.047(2) Uiso 0.50 d PD 4
F4X F -0.4544(20) 0.2011(19) 0.9414(11) 0.050(6) Uiso 0.250(3) d PD 5
F5X F -0.4197(22) 0.2710(24) 0.8138(10) 0.064(6) Uiso 0.25 d PD 5
F6X F -0.5222(20) 0.4233(18) 0.8983(14) 0.066(6) Uiso 0.25 d PD 5
F4Y F -0.5112(20) 0.3094(25) 0.9592(10) 0.062(6) Uiso 0.250(3) d PD 6
F5Y F -0.4036(23) 0.1839(18) 0.8667(15) 0.071(6) Uiso 0.25 d PD 6
F6Y F -0.4755(18) 0.4031(17) 0.8299(11) 0.047(5) Uiso 0.25 d PD 6
O5 O 0.1382(5) 0.4747(4) 0.7965(2) 0.0331(9) Uani 1 d . .
C5 C 0.1373(7) 0.3734(7) 0.7430(4) 0.0399(15) Uani 1 d . .
C6 C 0.2028(9) 0.3940(11) 0.6585(5) 0.074(3) Uani 1 d . .
H6A H 0.1397(42) 0.3421(59) 0.6113(9) 0.111 Uiso 1 calc R .
H6B H 0.3064(28) 0.3542(62) 0.6641(14) 0.111 Uiso 1 calc R .
H6C H 0.2053(66) 0.4992(13) 0.6445(21) 0.111 Uiso 1 calc R .
C7 C 0.0684(12) 0.2246(8) 0.7564(5) 0.076(3) Uani 1 d . .
H7A H 0.1263(41) 0.1486(11) 0.7294(34) 0.114 Uiso 1 calc R .
H7B H -0.0375(23) 0.2234(22) 0.7290(34) 0.114 Uiso 1 calc R .
H7C H 0.0714(63) 0.2049(29) 0.8195(5) 0.114 Uiso 1 calc R .

loop_
_atom_type_symbol
_atom_type_description
_atom_type_scat_dispersion_real
_atom_type_scat_dispersion_imag
_atom_type_scat_source
C C 0.0033 0.0016 'International Tables Vol C Tables 4.2.6.8 and 6.1.1.4'
H H 0.0000 0.0000 'International Tables Vol C Tables 4.2.6.8 and 6.1.1.4'
O O 0.0106 0.0060 'International Tables Vol C Tables 4.2.6.8 and 6.1.1.4'
F F 0.0171 0.0103 'International Tables Vol C Tables 4.2.6.8 and 6.1.1.4'
Rh Rh -1.1178 0.9187 'International Tables Vol C Tables 4.2.6.8 and 6.1.1.4'

loop_
_geom_angle_atom_site_label_1
_geom_angle_atom_site_label_2
_geom_angle_atom_site_label_3
_geom_angle
_geom_angle_site_symmetry_1
_geom_angle_site_symmetry_3
_geom_angle_publ_flag
O3 Rh1 O2 89.1(2) . . y
O3 Rh1 O4 90.4(2) . . y
O2 Rh1 O4 175.94(14) . . y
O3 Rh1 O1 175.89(14) . . y
O2 Rh1 O1 90.9(2) . . y
O4 Rh1 O1 89.3(2) . . y
O3 Rh1 O5 87.69(14) . . y
O2 Rh1 O5 94.10(15) . . y
O4 Rh1 O5 89.91(15) . . y
O1 Rh1 O5 96.40(14) . . y
O3 Rh1 Rh1 88.40(10) . 3_567 y
O2 Rh1 Rh1 87.74(11) . 3_567 y
O4 Rh1 Rh1 88.21(10) . 3_567 y
O1 Rh1 Rh1 87.49(10) . 3_567 y
O5 Rh1 Rh1 175.66(10) . 3_567 y
C1 O1 Rh1 117.5(3) . . n
C2 O2 Rh1 118.0(4) . . n
C1 O3 Rh1 117.5(3) 3_567 . n
C2 O4 Rh1 117.3(3) 3_567 . n
O3 C1 O1 129.1(5) 3_567 . n
O3 C1 C3 115.7(5) 3_567 . n
O1 C1 C3 115.1(5) . . n
O2 C2 O4 128.7(5) . 3_567 n
O2 C2 C4 115.6(5) . . n
O4 C2 C4 115.7(5) 3_567 . n
F3 C3 F2 108.9(7) . . n
F3 C3 F1 107.5(8) . . n
F2 C3 F1 106.4(7) . . n
F3 C3 C1 109.8(6) . . n
F2 C3 C1 112.8(5) . . n
F1 C3 C1 111.2(5) . . n
F1X C3 F3X 108.9(11) . . n
F1X C3 F2X 111.7(11) . . n
F3X C3 F2X 105.2(11) . . n
F1X C3 C1 114.7(8) . . n
F3X C3 C1 108.2(8) . . n
F2X C3 C1 107.7(8) . . n
F2Y C3 F1Y 108.7(12) . . n
F2Y C3 F3Y 104.5(10) . . n
F1Y C3 F3Y 104.3(12) . . n
F2Y C3 C1 116.3(7) . . n
F1Y C3 C1 111.8(10) . . n
F3Y C3 C1 110.4(7) . . n
F6 C4 F4 109.3(9) . . n
F6 C4 F5 108.5(8) . . n
F4 C4 F5 106.5(9) . . n
F6 C4 C2 109.5(6) . . n
F4 C4 C2 112.9(6) . . n
F5 C4 C2 110.1(6) . . n
F4X C4 F5X 104.9(13) . . n
F4X C4 F6X 107.7(12) . . n
F5X C4 F6X 105.2(12) . . n
F4X C4 C2 113.6(8) . . n
F5X C4 C2 115.7(9) . . n
F6X C4 C2 109.1(9) . . n
F5Y C4 F4Y 106.1(13) . . n
F5Y C4 F6Y 106.9(12) . . n
F4Y C4 F6Y 107.6(12) . . n
F5Y C4 C2 114.3(10) . . n
F4Y C4 C2 111.5(10) . . n
F6Y C4 C2 110.0(8) . . n
C5 O5 Rh1 130.5(4) . . n
O5 C5 C6 120.7(6) . . n
O5 C5 C7 123.4(6) . . n
C6 C5 C7 115.8(6) . . n

loop_
_geom_bond_atom_site_label_1
_geom_bond_atom_site_label_2
_geom_bond_distance
_geom_bond_site_symmetry_2
_geom_bond_publ_flag
Rh1 O3 2.029(4) . y
Rh1 O2 2.034(4) . y
Rh1 O4 2.035(4) . y
Rh1 O1 2.047(4) . y
Rh1 O5 2.252(4) . y
Rh1 Rh1 2.4064(8) 3_567 y
O1 C1 1.253(6) . n
O2 C2 1.253(7) . n
O3 C1 1.250(6) 3_567 n
O4 C2 1.257(7) 3_567 n
C1 O3 1.250(6) 3_567 n
C1 C3 1.530(8) . n
C2 O4 1.257(7) 3_567 n
C2 C4 1.521(8) . n
C3 F3 1.315(9) . n
C3 F2 1.326(8) . n
C3 F1 1.376(9) . n
C3 F1X 1.263(13) . n
C3 F3X 1.350(14) . n
C3 F2X 1.363(14) . n
C3 F2Y 1.321(12) . n
C3 F1Y 1.334(15) . n
C3 F3Y 1.380(12) . n
C4 F6 1.311(9) . n
C4 F4 1.324(10) . n
C4 F5 1.387(9) . n
C4 F4X 1.307(14) . n
C4 F5X 1.328(15) . n
C4 F6X 1.369(15) . n
C4 F5Y 1.28(2) . n
C4 F4Y 1.35(2) . n
C4 F6Y 1.359(14) . n
O5 C5 1.219(7) . n
C5 C6 1.476(9) . n
C5 C7 1.491(10) . n
